data_1574707
loop_
_publ_author_name
'Robert, Emma G. L.'
'Waser, Jerome'

_publ_section_title
;
 Enantioselective synthesis of 1,2-disubstituted thiocyclobutanes via
 Michael addition
;
_journal_issue 26
_journal_name_full 'Chemical Science'
_journal_page_first 12115
_journal_page_last 12121
_journal_paper_doi 10.1039/D5SC01727K
_journal_volume 16
_journal_year 2025
_chemical_absolute_configuration rmad
_chemical_formula_moiety 'C16 H17 N O5 S'
_chemical_formula_sum 'C16 H17 N O5 S'
_chemical_formula_weight 335.36
_space_group_crystal_system orthorhombic
_space_group_IT_number 19
_space_group_name_Hall 'P 2ac 2ab'
_space_group_name_H-M_alt 'P 21 21 21'
_atom_sites_solution_hydrogens geom
_atom_sites_solution_primary dual
_atom_sites_solution_secondary difmap
_audit_creation_date 2025-01-09
_audit_creation_method
;
Olex2 1.5
(compiled 2024.02.16 svn.r378c4104 for OlexSys, GUI svn.r6928)
;
_audit_update_record
;
2025-01-09 deposited with the CCDC.	2025-05-23 downloaded from the CCDC.
;
_cell_angle_alpha 90
_cell_angle_beta 90
_cell_angle_gamma 90
_cell_formula_units_Z 4
_cell_length_a 5.01559(8)
_cell_length_b 9.23324(15)
_cell_length_c 32.6513(5)
_cell_measurement_reflns_used 5601
_cell_measurement_temperature 140.00(10)
_cell_measurement_theta_max 73.5480
_cell_measurement_theta_min 2.6960
_cell_volume 1512.09(4)
_computing_cell_refinement 'CrysAlisPro 1.171.43.141a (Rigaku OD, 2024)'
_computing_data_collection 'CrysAlisPro system (CCD 43.143a 64-bit (release 25-10-2024))'
_computing_data_reduction 'CrysAlisPro 1.171.43.141a (Rigaku OD, 2024)'
_computing_molecular_graphics 'Olex2 1.5 (Dolomanov et al., 2009)'
_computing_publication_material 'Olex2 1.5 (Dolomanov et al., 2009)'
_computing_structure_refinement 'ShelXL 2019/3 (Sheldrick, 2015)'
_computing_structure_solution 'ShelXT 2018/2 (Sheldrick, 2015)'
_diffrn_ambient_environment N~2~
_diffrn_ambient_temperature 140.00(10)
_diffrn_detector 'Hybrid Pixel Array Detector'
_diffrn_detector_area_resol_mean 10.0000
_diffrn_detector_type 'HyPix-Arc 150'
_diffrn_measured_fraction_theta_full 1.000
_diffrn_measured_fraction_theta_max 0.971
_diffrn_measurement_details
;
List of Runs (angles in degrees, time in seconds):

  # Type    Start    End  Width  t~exp~   \w     \q     \k     \f   Frames
#--------------------------------------------------------------------------
  1  \w     69.00 116.00   0.50    1.50    --   77.93 143.00-169.00   94
  2  \w     73.00 107.00   0.50    1.50    --   77.93   0.00-180.00   68
  3  \w     47.00 116.00   0.50    1.50    --   77.93  15.00  60.00  138
  4  \w     44.00  69.00   0.50    1.50    --   69.57-143.00 135.00   50
  5  \w     53.00  78.00   0.50    1.50    --   77.93-143.00 135.00   50
  6  \w     42.00  75.00   0.50    1.50    --   69.57 -95.00 120.00   66
  7  \w     34.00  76.00   0.50    1.50    --   69.57 -95.00 -30.00   84
  8  \w     49.00  84.00   0.50    1.50    --   77.93 -95.00 -60.00   70
  9  \w     50.00  78.00   0.50    1.50    --   69.57-127.00 -54.00   56
 10  \w     29.00  73.00   0.50    1.50    --   66.04 -95.00-150.00   88
 11  \w     54.00  86.00   0.50    1.50    --   77.93 -95.00-180.00   64
 12  \w     36.00  73.00   0.50    1.50    --   77.93-127.00 -54.00   74
 13  \w     60.00  85.00   0.50    1.50    --   77.93 -95.00 120.00   50
 14  \w    -95.00 -31.00   0.50    1.50    --  -69.34 125.00 150.00  128
 15  \w    -80.00 -55.00   0.50    1.50    --  -66.76 127.00  20.00   50
 16  \w    -92.00 -28.00   0.50    1.50    --  -66.76 125.00 -30.00  128
 17  \w    -61.00 -35.00   0.50    1.50    --  -66.76 143.00-169.00   52
 18  \w    -71.00 -32.00   0.50    1.50    --  -66.76   0.00 -90.00   78
 19  \w   -110.00 -84.00   0.50    1.50    --  -69.34 -15.00 -60.00   52
 20  \w    -58.00 -33.00   0.50    1.50    --  -69.34   0.00 -60.00   50
 21  \w    -63.00 -38.00   0.50    1.50    --  -69.34 -15.00 -60.00   50
 22  \w    -61.00 -33.00   0.50    1.50    --  -69.34   0.00 120.00   56
 23  \w   -100.00 -75.00   0.50    1.50    --  -69.34-143.00 135.00   50
 24  \w   -106.00 -72.00   0.50    1.50    --  -66.76-143.00 135.00   68
;
_diffrn_measurement_device 'four-circle diffractometer'
_diffrn_measurement_device_type 'XtaLAB Synergy R, DW system, HyPix-Arc 150'
_diffrn_measurement_method '\w scans'
_diffrn_orient_matrix_type 'CrysAlisPro convention (1999,Acta A55,543-557)'
_diffrn_orient_matrix_UB_11 -0.0768175000
_diffrn_orient_matrix_UB_12 0.1593918000
_diffrn_orient_matrix_UB_13 -0.0074513000
_diffrn_orient_matrix_UB_21 -0.2120703000
_diffrn_orient_matrix_UB_22 -0.0484992000
_diffrn_orient_matrix_UB_23 -0.0312556000
_diffrn_orient_matrix_UB_31 -0.2083882000
_diffrn_orient_matrix_UB_32 -0.0093899000
_diffrn_orient_matrix_UB_33 0.0345569000
_diffrn_radiation_monochromator mirror
_diffrn_radiation_probe x-ray
_diffrn_radiation_type 'Cu K\a'
_diffrn_radiation_wavelength 1.54184
_diffrn_reflns_av_R_equivalents 0.0315
_diffrn_reflns_av_unetI/netI 0.0330
_diffrn_reflns_Laue_measured_fraction_full 1.000
_diffrn_reflns_Laue_measured_fraction_max 0.971
_diffrn_reflns_limit_h_max 5
_diffrn_reflns_limit_h_min -6
_diffrn_reflns_limit_k_max 10
_diffrn_reflns_limit_k_min -11
_diffrn_reflns_limit_l_max 39
_diffrn_reflns_limit_l_min -38
_diffrn_reflns_number 11468
_diffrn_reflns_point_group_measured_fraction_full 1.000
_diffrn_reflns_point_group_measured_fraction_max 0.951
_diffrn_reflns_theta_full 67.684
_diffrn_reflns_theta_max 74.638
_diffrn_reflns_theta_min 2.707
_diffrn_source 'Rotating-anode X-ray tube'
_diffrn_source_type 'Rigaku (Cu) X-ray Source'
_exptl_absorpt_coefficient_mu 2.146
_exptl_absorpt_correction_T_max 1.000
_exptl_absorpt_correction_T_min 0.831
_exptl_absorpt_correction_type gaussian
_exptl_absorpt_process_details
;
CrysAlisPro 1.171.43.141a (Rigaku Oxford Diffraction, 2024)
Numerical absorption correction based on Gaussian integration over
a multifaceted crystal model.
Empirical absorption correction using spherical harmonics
as implemented in SCALE3 ABSPACK scaling algorithm
;
_exptl_crystal_colour colourless
_exptl_crystal_colour_primary colourless
_exptl_crystal_density_diffrn 1.473
_exptl_crystal_description plate
_exptl_crystal_F_000 704
_exptl_crystal_size_max 0.09
_exptl_crystal_size_mid 0.04
_exptl_crystal_size_min 0.02
_refine_diff_density_max 0.429
_refine_diff_density_min -0.244
_refine_diff_density_rms 0.045
_refine_ls_abs_structure_details
;
 Flack x determined using 970 quotients [(I+)-(I-)]/[(I+)+(I-)]
 (Parsons, Flack and Wagner, Acta Cryst. B69 (2013) 249-259).
;
_refine_ls_abs_structure_Flack -0.002(12)
_refine_ls_extinction_method none
_refine_ls_goodness_of_fit_ref 1.047
_refine_ls_hydrogen_treatment constr
_refine_ls_matrix_type full
_refine_ls_number_parameters 209
_refine_ls_number_reflns 2947
_refine_ls_number_restraints 0
_refine_ls_restrained_S_all 1.047
_refine_ls_R_factor_all 0.0411
_refine_ls_R_factor_gt 0.0342
_refine_ls_shift/su_max 0.001
_refine_ls_shift/su_mean 0.000
_refine_ls_structure_factor_coef Fsqd
_refine_ls_weighting_details 'w=1/[\s^2^(Fo^2^)+(0.0502P)^2^+0.2445P] where P=(Fo^2^+2Fc^2^)/3'
_refine_ls_weighting_scheme calc
_refine_ls_wR_factor_gt 0.0835
_refine_ls_wR_factor_ref 0.0869
_reflns_Friedel_coverage 0.641
_reflns_Friedel_fraction_full 0.999
_reflns_Friedel_fraction_max 0.922
_reflns_number_gt 2629
_reflns_number_total 2947
_reflns_threshold_expression 'I > 2\s(I)'
_cod_data_source_file d5sc01727k2.cif
_cod_data_source_block egr-07-242
_cod_depositor_comments
;
The following automatic conversions were performed:

data item '_exptl_absorpt_correction_type' value 'Gaussian' was
changed to 'gaussian' in accordance with the
/home/data/users/saulius/crontab/automatic-downloads/rss-feeds/RSC/lib/dictionaries/cif_core.dic
dictionary named 'cif_core.dic' version 2.4.2 last updated on
2011-04-26.

Automatic conversion script
Id: cif_fix_values 8170 2020-07-09 18:12:32Z antanas 

 Adding full bibliography for 1574706--1574707.cif.
;
_cod_database_code 1574707
_shelx_shelxl_version_number 2019/3
_audit_contact_author 'Farzaneh Fadaei Tirani'
_chemical_oxdiff_formula 'C16 H17 N O5 S'
_chemical_oxdiff_usercomment 'TOLUENE, DCM, CDCl3'
_shelx_space_group_comment
;
The symmetry employed for this shelxl refinement is uniquely defined
by the following loop, which should always be used as a source of
symmetry information in preference to the above space-group names.
They are only intended as comments.
;
_shelx_estimated_absorpt_t_max 0.958
_shelx_estimated_absorpt_t_min 0.830
_olex2_refinement_description
;
1. Fixed Uiso
 At 1.2 times of:
  All C(H) groups, All C(H,H) groups
 At 1.5 times of:
  All C(H,H,H) groups
2.a Ternary CH refined with riding coordinates:
 C1(H1), C2(H2)
2.b Secondary CH2 refined with riding coordinates:
 C3(H3A,H3B), C4(H4A,H4B), C7(H7A,H7B), C8(H8A,H8B)
2.c Aromatic/amide H refined with riding coordinates:
 C11(H11), C12(H12), C13(H13), C14(H14)
2.d Idealised Me refined as rotating group:
 C16(H16A,H16B,H16C)
;
_olex2_submission_special_instructions 'No special instructions were received'
_oxdiff_exptl_absorpt_empirical_details
;
Empirical correction (ABSPACK) includes:
- Absorption correction using spherical harmonics
- Frame scaling
- Detector area scaling
- B-factor correction
;
_oxdiff_exptl_absorpt_empirical_full_max 1.489
_oxdiff_exptl_absorpt_empirical_full_min 0.814

loop_
_space_group_symop_operation_xyz
'x, y, z'
'-x+1/2, -y, z+1/2'
'-x, y+1/2, -z+1/2'
'x+1/2, -y+1/2, -z'

loop_
_atom_site_label
_atom_site_type_symbol
_atom_site_fract_x
_atom_site_fract_y
_atom_site_fract_z
_atom_site_U_iso_or_equiv
_atom_site_adp_type
_atom_site_occupancy
_atom_site_site_symmetry_order
_atom_site_calc_flag
_atom_site_refinement_flags_posn
_atom_site_refinement_flags_adp
_atom_site_refinement_flags_occupancy
_atom_site_disorder_assembly
_atom_site_disorder_group
S1 S 0.15094(15) 0.86412(8) 0.62603(2) 0.02550(18) Uani 1 1 d . . . . .
O1 O -0.1391(5) 0.4158(2) 0.60451(6) 0.0297(5) Uani 1 1 d . . . . .
O2 O 0.4880(4) 0.4750(2) 0.52164(7) 0.0308(5) Uani 1 1 d . . . . .
O3 O 0.5220(4) 0.2351(2) 0.52932(6) 0.0266(5) Uani 1 1 d . . . . .
O4 O 0.4509(5) 1.0824(2) 0.65820(7) 0.0375(6) Uani 1 1 d . . . . .
O5 O 0.8013(5) 1.0560(2) 0.69997(7) 0.0303(5) Uani 1 1 d . . . . .
N1 N 0.2058(5) 0.3469(3) 0.56539(7) 0.0218(5) Uani 1 1 d . . . . .
C1 C -0.0340(6) 0.7185(3) 0.60279(9) 0.0238(6) Uani 1 1 d . . . . .
H1 H -0.168776 0.673055 0.621347 0.029 Uiso 1 1 calc R U . . .
C2 C 0.1357(6) 0.6078(3) 0.57842(9) 0.0227(6) Uani 1 1 d . . . . .
H2 H 0.331207 0.621406 0.583068 0.027 Uiso 1 1 calc R U . . .
C3 C 0.0406(7) 0.6788(3) 0.53790(9) 0.0299(7) Uani 1 1 d . . . . .
H3A H 0.182440 0.733028 0.523426 0.036 Uiso 1 1 calc R U . . .
H3B H -0.049791 0.610452 0.519120 0.036 Uiso 1 1 calc R U . . .
C4 C -0.1524(6) 0.7762(3) 0.56178(9) 0.0276(6) Uani 1 1 d . . . . .
H4A H -0.342465 0.751075 0.557711 0.033 Uiso 1 1 calc R U . . .
H4B H -0.122164 0.881025 0.557335 0.033 Uiso 1 1 calc R U . . .
C5 C 0.0511(6) 0.4529(3) 0.58390(9) 0.0220(6) Uani 1 1 d . . . . .
C6 C 0.4126(6) 0.3656(3) 0.53767(8) 0.0236(6) Uani 1 1 d . . . . .
C7 C 0.4055(6) 0.1256(3) 0.55588(9) 0.0282(6) Uani 1 1 d . . . . .
H7A H 0.528451 0.101211 0.578577 0.034 Uiso 1 1 calc R U . . .
H7B H 0.365295 0.036286 0.540278 0.034 Uiso 1 1 calc R U . . .
C8 C 0.1512(6) 0.1936(3) 0.57223(10) 0.0250(6) Uani 1 1 d . . . . .
H8A H -0.007234 0.160887 0.556681 0.030 Uiso 1 1 calc R U . . .
H8B H 0.125419 0.172023 0.601668 0.030 Uiso 1 1 calc R U . . .
C9 C 0.3366(6) 0.7757(3) 0.66470(8) 0.0241(6) Uani 1 1 d . . . . .
C10 C 0.5401(6) 0.8494(3) 0.68643(8) 0.0250(6) Uani 1 1 d . . . . .
C11 C 0.6946(7) 0.7736(4) 0.71466(9) 0.0292(7) Uani 1 1 d . . . . .
H11 H 0.832624 0.822791 0.728918 0.035 Uiso 1 1 calc R U . . .
C12 C 0.6512(7) 0.6283(4) 0.72238(9) 0.0333(7) Uani 1 1 d . . . . .
H12 H 0.759685 0.577830 0.741492 0.040 Uiso 1 1 calc R U . . .
C13 C 0.4485(7) 0.5573(3) 0.70199(10) 0.0314(7) Uani 1 1 d . . . . .
H13 H 0.415447 0.457938 0.707552 0.038 Uiso 1 1 calc R U . . .
C14 C 0.2938(6) 0.6290(4) 0.67371(9) 0.0284(7) Uani 1 1 d . . . . .
H14 H 0.155402 0.578107 0.660015 0.034 Uiso 1 1 calc R U . . .
C15 C 0.5877(6) 1.0064(3) 0.67953(9) 0.0272(7) Uani 1 1 d . . . . .
C16 C 0.8589(8) 1.2087(3) 0.69445(11) 0.0349(7) Uani 1 1 d . . . . .
H16A H 0.791386 1.240579 0.667768 0.052 Uiso 1 1 calc R U . . .
H16B H 1.052028 1.224159 0.695655 0.052 Uiso 1 1 calc R U . . .
H16C H 0.772122 1.264593 0.716218 0.052 Uiso 1 1 calc R U . . .

loop_
_atom_site_aniso_label
_atom_site_aniso_U_11
_atom_site_aniso_U_22
_atom_site_aniso_U_33
_atom_site_aniso_U_23
_atom_site_aniso_U_13
_atom_site_aniso_U_12
S1 0.0282(4) 0.0183(3) 0.0299(4) -0.0006(3) -0.0029(3) -0.0005(3)
O1 0.0290(11) 0.0208(10) 0.0392(11) 0.0012(9) 0.0101(11) -0.0011(10)
O2 0.0289(12) 0.0245(12) 0.0391(12) 0.0008(9) 0.0077(10) -0.0028(9)
O3 0.0234(11) 0.0226(11) 0.0340(11) -0.0017(9) 0.0036(9) 0.0041(9)
O4 0.0384(13) 0.0239(11) 0.0501(14) 0.0031(10) -0.0163(11) -0.0010(10)
O5 0.0317(12) 0.0238(11) 0.0355(11) -0.0022(9) -0.0064(10) -0.0021(10)
N1 0.0189(12) 0.0152(12) 0.0311(12) 0.0006(10) 0.0030(9) 0.0016(10)
C1 0.0213(14) 0.0175(14) 0.0324(15) -0.0009(12) 0.0018(12) -0.0012(12)
C2 0.0191(13) 0.0187(14) 0.0303(14) -0.0015(11) 0.0015(12) -0.0012(12)
C3 0.0358(17) 0.0236(15) 0.0301(16) 0.0028(12) 0.0010(14) -0.0009(14)
C4 0.0238(15) 0.0230(15) 0.0360(16) 0.0010(12) -0.0046(13) -0.0019(14)
C5 0.0210(14) 0.0186(14) 0.0264(14) 0.0011(11) -0.0006(12) 0.0022(12)
C6 0.0197(14) 0.0238(14) 0.0274(14) -0.0023(13) 0.0000(11) -0.0009(13)
C7 0.0253(15) 0.0214(14) 0.0380(16) 0.0036(13) 0.0032(12) 0.0034(13)
C8 0.0224(14) 0.0161(13) 0.0365(15) 0.0014(11) 0.0014(13) -0.0003(13)
C9 0.0255(15) 0.0215(14) 0.0254(14) -0.0001(11) 0.0046(12) 0.0033(13)
C10 0.0266(15) 0.0240(15) 0.0244(14) -0.0016(12) 0.0039(12) 0.0017(13)
C11 0.0268(17) 0.0305(16) 0.0302(16) -0.0012(13) 0.0010(13) 0.0020(14)
C12 0.0385(18) 0.0311(16) 0.0305(15) 0.0063(14) -0.0026(15) 0.0066(18)
C13 0.0382(18) 0.0225(16) 0.0334(17) 0.0042(13) 0.0042(14) 0.0017(14)
C14 0.0306(17) 0.0237(14) 0.0308(15) -0.0010(13) 0.0023(12) 0.0004(14)
C15 0.0286(17) 0.0261(16) 0.0267(15) -0.0053(12) -0.0012(12) -0.0007(13)
C16 0.0362(18) 0.0232(15) 0.0454(18) -0.0015(14) -0.0060(17) -0.0037(16)

loop_
_atom_type_symbol
_atom_type_description
_atom_type_scat_dispersion_real
_atom_type_scat_dispersion_imag
_atom_type_scat_source
C C 0.0181 0.0091 'International Tables Vol C Tables 4.2.6.8 and 6.1.1.4'
H H 0.0000 0.0000 'International Tables Vol C Tables 4.2.6.8 and 6.1.1.4'
N N 0.0311 0.0180 'International Tables Vol C Tables 4.2.6.8 and 6.1.1.4'
O O 0.0492 0.0322 'International Tables Vol C Tables 4.2.6.8 and 6.1.1.4'
S S 0.3331 0.5567 'International Tables Vol C Tables 4.2.6.8 and 6.1.1.4'

loop_
_exptl_crystal_face_index_h
_exptl_crystal_face_index_k
_exptl_crystal_face_index_l
_exptl_crystal_face_perp_dist
0 0 -1 0.0080
0 0 1 0.0106
0 -1 0 0.0189
0 1 0 0.0189
-1 0 0 0.0466
1 0 0 0.0427

loop_
_geom_angle_atom_site_label_1
_geom_angle_atom_site_label_2
_geom_angle_atom_site_label_3
_geom_angle
_geom_angle_site_symmetry_1
_geom_angle_site_symmetry_3
_geom_angle_publ_flag
C9 S1 C1 103.13(14) . . ?
C6 O3 C7 109.7(2) . . ?
C15 O5 C16 115.4(3) . . ?
C5 N1 C6 127.9(2) . . ?
C5 N1 C8 120.8(2) . . ?
C6 N1 C8 111.1(2) . . ?
S1 C1 H1 114.0 . . ?
C2 C1 S1 115.2(2) . . ?
C2 C1 H1 114.0 . . ?
C2 C1 C4 89.6(2) . . ?
C4 C1 S1 107.6(2) . . ?
C4 C1 H1 114.0 . . ?
C1 C2 H2 112.2 . . ?
C1 C2 C3 89.5(2) . . ?
C3 C2 H2 112.2 . . ?
C5 C2 C1 114.3(2) . . ?
C5 C2 H2 112.2 . . ?
C5 C2 C3 114.6(2) . . ?
C2 C3 H3A 113.6 . . ?
C2 C3 H3B 113.6 . . ?
H3A C3 H3B 110.8 . . ?
C4 C3 C2 90.5(2) . . ?
C4 C3 H3A 113.6 . . ?
C4 C3 H3B 113.6 . . ?
C1 C4 H4A 113.7 . . ?
C1 C4 H4B 113.7 . . ?
C3 C4 C1 89.7(2) . . ?
C3 C4 H4A 113.7 . . ?
C3 C4 H4B 113.7 . . ?
H4A C4 H4B 110.9 . . ?
O1 C5 N1 118.8(3) . . ?
O1 C5 C2 123.7(3) . . ?
N1 C5 C2 117.5(2) . . ?
O2 C6 O3 122.3(3) . . ?
O2 C6 N1 128.7(3) . . ?
O3 C6 N1 108.9(2) . . ?
O3 C7 H7A 110.7 . . ?
O3 C7 H7B 110.7 . . ?
O3 C7 C8 105.0(2) . . ?
H7A C7 H7B 108.8 . . ?
C8 C7 H7A 110.7 . . ?
C8 C7 H7B 110.7 . . ?
N1 C8 C7 100.9(2) . . ?
N1 C8 H8A 111.6 . . ?
N1 C8 H8B 111.6 . . ?
C7 C8 H8A 111.6 . . ?
C7 C8 H8B 111.6 . . ?
H8A C8 H8B 109.4 . . ?
C10 C9 S1 121.0(2) . . ?
C14 C9 S1 121.0(2) . . ?
C14 C9 C10 118.0(3) . . ?
C9 C10 C15 120.5(3) . . ?
C11 C10 C9 119.4(3) . . ?
C11 C10 C15 120.1(3) . . ?
C10 C11 H11 119.3 . . ?
C12 C11 C10 121.4(3) . . ?
C12 C11 H11 119.3 . . ?
C11 C12 H12 120.4 . . ?
C13 C12 C11 119.2(3) . . ?
C13 C12 H12 120.4 . . ?
C12 C13 H13 119.6 . . ?
C14 C13 C12 120.7(3) . . ?
C14 C13 H13 119.6 . . ?
C9 C14 H14 119.4 . . ?
C13 C14 C9 121.3(3) . . ?
C13 C14 H14 119.4 . . ?
O4 C15 O5 122.9(3) . . ?
O4 C15 C10 124.4(3) . . ?
O5 C15 C10 112.7(3) . . ?
O5 C16 H16A 109.5 . . ?
O5 C16 H16B 109.5 . . ?
O5 C16 H16C 109.5 . . ?
H16A C16 H16B 109.5 . . ?
H16A C16 H16C 109.5 . . ?
H16B C16 H16C 109.5 . . ?

loop_
_geom_bond_atom_site_label_1
_geom_bond_atom_site_label_2
_geom_bond_distance
_geom_bond_site_symmetry_2
_geom_bond_publ_flag
S1 C1 1.801(3) . ?
S1 C9 1.769(3) . ?
O1 C5 1.217(4) . ?
O2 C6 1.199(4) . ?
O3 C6 1.351(4) . ?
O3 C7 1.455(4) . ?
O4 C15 1.204(4) . ?
O5 C15 1.343(4) . ?
O5 C16 1.450(4) . ?
N1 C5 1.387(4) . ?
N1 C6 1.388(4) . ?
N1 C8 1.459(4) . ?
C1 H1 1.0000 . ?
C1 C2 1.550(4) . ?
C1 C4 1.559(4) . ?
C2 H2 1.0000 . ?
C2 C3 1.552(4) . ?
C2 C5 1.503(4) . ?
C3 H3A 0.9900 . ?
C3 H3B 0.9900 . ?
C3 C4 1.534(4) . ?
C4 H4A 0.9900 . ?
C4 H4B 0.9900 . ?
C7 H7A 0.9900 . ?
C7 H7B 0.9900 . ?
C7 C8 1.518(4) . ?
C8 H8A 0.9900 . ?
C8 H8B 0.9900 . ?
C9 C10 1.417(4) . ?
C9 C14 1.403(4) . ?
C10 C11 1.393(4) . ?
C10 C15 1.486(4) . ?
C11 H11 0.9500 . ?
C11 C12 1.382(5) . ?
C12 H12 0.9500 . ?
C12 C13 1.381(5) . ?
C13 H13 0.9500 . ?
C13 C14 1.375(4) . ?
C14 H14 0.9500 . ?
C16 H16A 0.9800 . ?
C16 H16B 0.9800 . ?
C16 H16C 0.9800 . ?

loop_
_geom_torsion_atom_site_label_1
_geom_torsion_atom_site_label_2
_geom_torsion_atom_site_label_3
_geom_torsion_atom_site_label_4
_geom_torsion
_geom_torsion_site_symmetry_1
_geom_torsion_site_symmetry_2
_geom_torsion_site_symmetry_3
_geom_torsion_site_symmetry_4
_geom_torsion_publ_flag
S1 C1 C2 C3 -103.2(2) . . . . ?
S1 C1 C2 C5 139.9(2) . . . . ?
S1 C1 C4 C3 110.1(2) . . . . ?
S1 C9 C10 C11 -175.6(2) . . . . ?
S1 C9 C10 C15 4.9(4) . . . . ?
S1 C9 C14 C13 176.0(3) . . . . ?
O3 C7 C8 N1 -20.1(3) . . . . ?
C1 S1 C9 C10 170.5(2) . . . . ?
C1 S1 C9 C14 -7.1(3) . . . . ?
C1 C2 C3 C4 -6.3(2) . . . . ?
C1 C2 C5 O1 2.3(4) . . . . ?
C1 C2 C5 N1 -175.4(2) . . . . ?
C2 C1 C4 C3 -6.3(2) . . . . ?
C2 C3 C4 C1 6.2(2) . . . . ?
C3 C2 C5 O1 -99.0(3) . . . . ?
C3 C2 C5 N1 83.3(3) . . . . ?
C4 C1 C2 C3 6.2(2) . . . . ?
C4 C1 C2 C5 -110.8(3) . . . . ?
C5 N1 C6 O2 -6.1(5) . . . . ?
C5 N1 C6 O3 175.9(3) . . . . ?
C5 N1 C8 C7 -165.8(2) . . . . ?
C5 C2 C3 C4 110.3(3) . . . . ?
C6 O3 C7 C8 17.4(3) . . . . ?
C6 N1 C5 O1 173.0(3) . . . . ?
C6 N1 C5 C2 -9.2(4) . . . . ?
C6 N1 C8 C7 17.3(3) . . . . ?
C7 O3 C6 O2 175.1(3) . . . . ?
C7 O3 C6 N1 -6.7(3) . . . . ?
C8 N1 C5 O1 -3.3(4) . . . . ?
C8 N1 C5 C2 174.5(3) . . . . ?
C8 N1 C6 O2 170.5(3) . . . . ?
C8 N1 C6 O3 -7.5(3) . . . . ?
C9 S1 C1 C2 -68.5(2) . . . . ?
C9 S1 C1 C4 -166.6(2) . . . . ?
C9 C10 C11 C12 -0.9(5) . . . . ?
C9 C10 C15 O4 5.6(5) . . . . ?
C9 C10 C15 O5 -174.8(3) . . . . ?
C10 C9 C14 C13 -1.6(4) . . . . ?
C10 C11 C12 C13 -0.8(5) . . . . ?
C11 C10 C15 O4 -173.9(3) . . . . ?
C11 C10 C15 O5 5.7(4) . . . . ?
C11 C12 C13 C14 1.2(5) . . . . ?
C12 C13 C14 C9 0.0(5) . . . . ?
C14 C9 C10 C11 2.0(4) . . . . ?
C14 C9 C10 C15 -177.4(3) . . . . ?
C15 C10 C11 C12 178.6(3) . . . . ?
C16 O5 C15 O4 -0.4(5) . . . . ?
C16 O5 C15 C10 179.9(3) . . . . ?

loop_
_exptl_oxdiff_crystal_face_indexfrac_h
_exptl_oxdiff_crystal_face_indexfrac_k
_exptl_oxdiff_crystal_face_indexfrac_l
_exptl_oxdiff_crystal_face_x
_exptl_oxdiff_crystal_face_y
_exptl_oxdiff_crystal_face_z
-0.0002 0.0000 -0.9997 0.0075 0.0313 -0.0345
0.0002 -0.0000 0.9997 -0.0075 -0.0313 0.0345
-0.0000 -1.0001 -0.0004 -0.1594 0.0485 0.0094
0.0000 1.0001 0.0004 0.1594 -0.0485 -0.0094
-1.0003 0.0002 0.0002 0.0769 0.2121 0.2085
1.0003 -0.0002 -0.0002 -0.0769 -0.2121 -0.2085
